data_4111302
loop_
_publ_author_name
'Masanori Kawasaki'
'Hisashi Yamamoto'

_publ_section_title
;
 Catalytic Enantioselective Hetero-Diels-Alder Reactions of an Azo
 Compound
;
_journal_name_full 'Journal of the American Chemical Society'
_journal_page_first 16482
_journal_page_last 16483
_journal_paper_doi 10.1021/ja066726y
_journal_volume 128
_journal_year 2006
_chemical_formula_sum 'C18 H20 Br N3 O2'
_chemical_formula_weight 390.28
_chemical_name_systematic
; 
 ? 
;
_space_group_IT_number 19
_symmetry_cell_setting orthorhombic
_symmetry_space_group_name_Hall 'P 2ac 2ab'
_symmetry_space_group_name_H-M 'P 21 21 21'
_atom_sites_solution_hydrogens geom
_atom_sites_solution_primary direct
_atom_sites_solution_secondary difmap
_audit_creation_method SHELXL-97
_cell_angle_alpha 90.00
_cell_angle_beta 90.00
_cell_angle_gamma 90.00
_cell_formula_units_Z 4
_cell_length_a 5.5911(11)
_cell_length_b 7.3687(15)
_cell_length_c 41.520(8)
_cell_measurement_temperature 293(2)
_cell_volume 1710.6(6)
_computing_structure_refinement 'SHELXL-97 (Sheldrick, 1997)'
_computing_structure_solution 'SHELXS-97 (Sheldrick, 1990)'
_diffrn_ambient_temperature 293(2)
_diffrn_measured_fraction_theta_full 0.992
_diffrn_measured_fraction_theta_max 0.992
_diffrn_radiation_monochromator graphite
_diffrn_radiation_source 'fine-focus sealed tube'
_diffrn_radiation_type MoK\a
_diffrn_radiation_wavelength 0.71073
_diffrn_reflns_av_R_equivalents 0.0440
_diffrn_reflns_av_sigmaI/netI 0.0350
_diffrn_reflns_limit_h_max 7
_diffrn_reflns_limit_h_min -7
_diffrn_reflns_limit_k_max 9
_diffrn_reflns_limit_k_min -9
_diffrn_reflns_limit_l_max 55
_diffrn_reflns_limit_l_min -55
_diffrn_reflns_number 20194
_diffrn_reflns_theta_full 28.30
_diffrn_reflns_theta_max 28.30
_diffrn_reflns_theta_min 1.96
_exptl_absorpt_coefficient_mu 2.419
_exptl_absorpt_correction_T_max 0.7940
_exptl_absorpt_correction_T_min 0.3776
_exptl_crystal_density_diffrn 1.515
_exptl_crystal_F_000 800
_exptl_crystal_size_max 0.50
_exptl_crystal_size_mid 0.12
_exptl_crystal_size_min 0.10
_refine_diff_density_max 0.685
_refine_diff_density_min -0.359
_refine_diff_density_rms 0.070
_refine_ls_abs_structure_details 'Flack H D (1983), Acta Cryst. A39, 876-881'
_refine_ls_abs_structure_Flack 0.015(8)
_refine_ls_extinction_method none
_refine_ls_goodness_of_fit_ref 1.059
_refine_ls_hydrogen_treatment mixed
_refine_ls_matrix_type full
_refine_ls_number_parameters 223
_refine_ls_number_reflns 4172
_refine_ls_number_restraints 0
_refine_ls_restrained_S_all 1.059
_refine_ls_R_factor_all 0.0372
_refine_ls_R_factor_gt 0.0323
_refine_ls_shift/su_max 0.001
_refine_ls_shift/su_mean 0.000
_refine_ls_structure_factor_coef Fsqd
_refine_ls_weighting_details 'calc w=1/[\s^2^(Fo^2^)+(0.0388P)^2^+0.2738P] where P=(Fo^2^+2Fc^2^)/3'
_refine_ls_weighting_scheme calc
_refine_ls_wR_factor_gt 0.0711
_refine_ls_wR_factor_ref 0.0722
_reflns_number_gt 3820
_reflns_number_total 4172
_reflns_threshold_expression >2sigma(I)
_cod_data_source_file ja066726ysi20060922_112338.cif
_cod_data_source_block kawa01s
_cod_database_code 4111302

loop_
_symmetry_equiv_pos_as_xyz
'x, y, z'
'-x+1/2, -y, z+1/2'
'-x, y+1/2, -z+1/2'
'x+1/2, -y+1/2, -z'

loop_
_atom_site_label
_atom_site_type_symbol
_atom_site_fract_x
_atom_site_fract_y
_atom_site_fract_z
_atom_site_U_iso_or_equiv
_atom_site_adp_type
_atom_site_occupancy
_atom_site_symmetry_multiplicity
_atom_site_calc_flag
_atom_site_refinement_flags
Br1 Br 0.17310(5) 0.63550(3) -0.074572(6) 0.02556(8) Uani 1 1 d .
C1 C 0.0798(5) 0.5572(3) -0.03300(6) 0.0197(5) Uani 1 1 d .
C2 C -0.1371(5) 0.4725(3) -0.02858(6) 0.0209(5) Uani 1 1 d .
H2 H -0.2373 0.4501 -0.0460 0.025 Uiso 1 1 calc R
C3 C -0.2040(5) 0.4211(3) 0.00227(6) 0.0186(5) Uani 1 1 d .
H3 H -0.3516 0.3660 0.0056 0.022 Uiso 1 1 calc R
C4 C -0.0525(5) 0.4514(3) 0.02807(6) 0.0168(5) Uani 1 1 d .
C5 C 0.1702(5) 0.5332(3) 0.02314(5) 0.0183(5) Uani 1 1 d .
H5 H 0.2746 0.5495 0.0403 0.022 Uiso 1 1 calc R
C6 C 0.2342(4) 0.5896(3) -0.00742(6) 0.0193(5) Uani 1 1 d .
H6 H 0.3791 0.6486 -0.0108 0.023 Uiso 1 1 calc R
C7 C -0.1306(4) 0.3898(3) 0.06056(5) 0.0179(5) Uani 1 1 d .
C8 C 0.0178(5) 0.3082(3) 0.11296(6) 0.0210(5) Uani 1 1 d .
H8 H -0.1211 0.2272 0.1132 0.025 Uiso 1 1 calc R
C9 C 0.2405(5) 0.2019(4) 0.12127(6) 0.0227(6) Uani 1 1 d .
H9A H 0.3806 0.2738 0.1161 0.027 Uiso 1 1 calc R
H9B H 0.2458 0.0922 0.1084 0.027 Uiso 1 1 calc R
C10 C 0.2457(4) 0.1517(4) 0.15683(6) 0.0218(5) Uani 1 1 d .
H10 H 0.1201 0.0616 0.1608 0.026 Uiso 1 1 calc R
C11 C -0.0270(5) 0.4686(3) 0.13549(6) 0.0189(5) Uani 1 1 d .
H11 H -0.1899 0.5125 0.1316 0.023 Uiso 1 1 calc R
C12 C 0.1435(5) 0.6278(4) 0.13101(6) 0.0262(5) Uani 1 1 d .
H12A H 0.0982 0.7248 0.1452 0.039 Uiso 1 1 calc R
H12B H 0.1362 0.6691 0.1091 0.039 Uiso 1 1 calc R
H12C H 0.3037 0.5899 0.1359 0.039 Uiso 1 1 calc R
C13 C 0.4830(5) 0.0694(4) 0.16633(6) 0.0236(6) Uani 1 1 d .
H13A H 0.6089 0.1545 0.1620 0.035 Uiso 1 1 calc R
H13B H 0.5096 -0.0394 0.1541 0.035 Uiso 1 1 calc R
H13C H 0.4811 0.0408 0.1889 0.035 Uiso 1 1 calc R
C14 C -0.1371(5) 0.4820(3) 0.19328(6) 0.0187(5) Uani 1 1 d .
C15 C -0.4619(5) 0.6499(4) 0.20891(6) 0.0225(5) Uani 1 1 d .
H15 H -0.6011 0.7116 0.2034 0.027 Uiso 1 1 calc R
C16 C -0.3979(4) 0.6463(4) 0.24074(6) 0.0245(6) Uani 1 1 d .
H16 H -0.4906 0.7032 0.2564 0.029 Uiso 1 1 calc R
C17 C -0.1900(5) 0.5548(3) 0.24875(6) 0.0237(5) Uani 1 1 d .
H17 H -0.1404 0.5499 0.2701 0.028 Uiso 1 1 calc R
C18 C -0.0567(5) 0.4714(3) 0.22528(6) 0.0202(5) Uani 1 1 d .
H18 H 0.0831 0.4094 0.2304 0.024 Uiso 1 1 calc R
H19 H 0.330(5) 0.385(4) 0.1747(6) 0.020(7) Uiso 1 1 d .
N1 N 0.1997(4) 0.3087(3) 0.17733(5) 0.0202(5) Uani 1 1 d .
N2 N -0.0179(4) 0.3946(3) 0.16836(4) 0.0185(4) Uani 1 1 d .
N3 N -0.3378(4) 0.5704(3) 0.18517(5) 0.0211(4) Uani 1 1 d .
O1 O -0.3338(3) 0.3563(3) 0.06801(4) 0.0233(4) Uani 1 1 d .
O2 O 0.0578(3) 0.3737(3) 0.08037(4) 0.0221(4) Uani 1 1 d .

loop_
_atom_site_aniso_label
_atom_site_aniso_U_11
_atom_site_aniso_U_22
_atom_site_aniso_U_33
_atom_site_aniso_U_23
_atom_site_aniso_U_13
_atom_site_aniso_U_12
Br1 0.03698(14) 0.02527(12) 0.01442(11) 0.00194(11) 0.00192(11) -0.00591(13)
C1 0.0266(13) 0.0187(12) 0.0138(12) 0.0020(10) 0.0026(10) 0.0021(10)
C2 0.0237(14) 0.0222(12) 0.0168(12) -0.0020(9) -0.0039(10) 0.0004(11)
C3 0.0181(13) 0.0169(11) 0.0208(12) -0.0013(9) 0.0005(10) 0.0011(10)
C4 0.0215(13) 0.0138(11) 0.0150(12) -0.0011(9) 0.0018(10) 0.0018(10)
C5 0.0229(12) 0.0162(11) 0.0160(11) 0.0001(9) -0.0004(11) -0.0002(12)
C6 0.0221(13) 0.0156(12) 0.0202(12) 0.0002(9) 0.0006(9) -0.0002(9)
C7 0.0238(14) 0.0156(12) 0.0142(10) -0.0015(9) -0.0029(9) 0.0008(10)
C8 0.0251(14) 0.0238(13) 0.0140(12) 0.0024(9) 0.0012(10) -0.0025(10)
C9 0.0268(14) 0.0269(13) 0.0145(12) -0.0018(10) 0.0004(10) 0.0037(10)
C10 0.0273(13) 0.0211(13) 0.0170(11) -0.0018(11) 0.0022(9) 0.0017(10)
C11 0.0210(13) 0.0222(13) 0.0135(11) 0.0033(10) -0.0008(10) -0.0002(10)
C12 0.0304(14) 0.0217(12) 0.0265(12) 0.0051(11) -0.0061(11) -0.0024(14)
C13 0.0277(14) 0.0242(13) 0.0188(13) 0.0047(10) 0.0026(11) 0.0034(11)
C14 0.0226(14) 0.0175(11) 0.0159(11) -0.0022(9) 0.0009(10) -0.0037(10)
C15 0.0234(13) 0.0195(13) 0.0247(12) -0.0023(11) 0.0018(10) 0.0001(12)
C16 0.0304(14) 0.0216(13) 0.0214(12) -0.0025(12) 0.0053(10) 0.0026(12)
C17 0.0307(14) 0.0232(12) 0.0172(12) -0.0019(9) 0.0009(12) -0.0025(13)
C18 0.0265(14) 0.0196(12) 0.0145(12) 0.0007(10) 0.0009(10) -0.0019(10)
N1 0.0242(12) 0.0208(10) 0.0157(10) -0.0012(8) -0.0002(9) 0.0029(10)
N2 0.0218(11) 0.0208(11) 0.0128(9) 0.0009(8) -0.0008(8) 0.0012(9)
N3 0.0208(10) 0.0212(10) 0.0214(10) -0.0009(8) -0.0015(10) -0.0015(10)
O1 0.0210(8) 0.0304(9) 0.0185(9) 0.0022(8) 0.0034(7) -0.0035(10)
O2 0.0206(8) 0.0360(10) 0.0096(8) 0.0042(8) -0.0020(6) -0.0025(9)

loop_
_atom_type_symbol
_atom_type_description
_atom_type_scat_dispersion_real
_atom_type_scat_dispersion_imag
_atom_type_scat_source
C C 0.0033 0.0016 'International Tables Vol C Tables 4.2.6.8 and 6.1.1.4'
Br Br -0.2901 2.4595 'International Tables Vol C Tables 4.2.6.8 and 6.1.1.4'
H H 0.0000 0.0000 'International Tables Vol C Tables 4.2.6.8 and 6.1.1.4'
N N 0.0061 0.0033 'International Tables Vol C Tables 4.2.6.8 and 6.1.1.4'
O O 0.0106 0.0060 'International Tables Vol C Tables 4.2.6.8 and 6.1.1.4'

loop_
_geom_angle_atom_site_label_1
_geom_angle_atom_site_label_2
_geom_angle_atom_site_label_3
_geom_angle
C2 C1 C6 121.6(2)
C2 C1 Br1 120.16(19)
C6 C1 Br1 118.26(19)
C1 C2 C3 119.0(2)
C4 C3 C2 120.4(2)
C3 C4 C5 120.1(2)
C3 C4 C7 118.2(2)
C5 C4 C7 121.7(2)
C6 C5 C4 119.6(2)
C5 C6 C1 119.3(2)
O1 C7 O2 124.4(2)
O1 C7 C4 124.9(2)
O2 C7 C4 110.6(2)
O2 C8 C9 104.9(2)
O2 C8 C11 109.8(2)
C9 C8 C11 113.3(2)
C8 C9 C10 111.3(2)
N1 C10 C13 108.7(2)
N1 C10 C9 111.7(2)
C13 C10 C9 111.5(2)
N2 C11 C12 112.2(2)
N2 C11 C8 106.02(19)
C12 C11 C8 114.7(2)
N3 C14 N2 116.1(2)
N3 C14 C18 122.2(2)
N2 C14 C18 121.7(2)
N3 C15 C16 124.5(3)
C15 C16 C17 117.4(2)
C18 C17 C16 120.2(2)
C17 C18 C14 118.2(3)
N2 N1 C10 110.57(19)
C14 N2 N1 114.97(19)
C14 N2 C11 120.2(2)
N1 N2 C11 115.98(19)
C14 N3 C15 117.5(2)
C7 O2 C8 118.62(19)

loop_
_geom_bond_atom_site_label_1
_geom_bond_atom_site_label_2
_geom_bond_distance
Br1 C1 1.893(2)
C1 C2 1.376(4)
C1 C6 1.389(3)
C2 C3 1.388(3)
C3 C4 1.384(3)
C4 C5 1.398(4)
C4 C7 1.489(3)
C5 C6 1.383(3)
C7 O1 1.203(3)
C7 O2 1.342(3)
C8 O2 1.454(3)
C8 C9 1.511(4)
C8 C11 1.528(3)
C9 C10 1.522(3)
C10 N1 1.459(3)
C10 C13 1.511(4)
C11 N2 1.470(3)
C11 C12 1.523(3)
C14 N3 1.340(3)
C14 N2 1.389(3)
C14 C18 1.405(3)
C15 N3 1.340(3)
C15 C16 1.369(4)
C16 C17 1.385(4)
C17 C18 1.372(4)
N1 N2 1.421(3)

loop_
_geom_torsion_atom_site_label_1
_geom_torsion_atom_site_label_2
_geom_torsion_atom_site_label_3
_geom_torsion_atom_site_label_4
_geom_torsion
C6 C1 C2 C3 1.0(4)
Br1 C1 C2 C3 -178.21(19)
C1 C2 C3 C4 -1.3(4)
C2 C3 C4 C5 -0.4(4)
C2 C3 C4 C7 -178.6(2)
C3 C4 C5 C6 2.4(3)
C7 C4 C5 C6 -179.4(2)
C4 C5 C6 C1 -2.6(4)
C2 C1 C6 C5 0.9(4)
Br1 C1 C6 C5 -179.80(18)
C3 C4 C7 O1 -19.1(4)
C5 C4 C7 O1 162.7(2)
C3 C4 C7 O2 159.9(2)
C5 C4 C7 O2 -18.3(3)
O2 C8 C9 C10 170.1(2)
C11 C8 C9 C10 50.3(3)
C8 C9 C10 N1 -49.9(3)
C8 C9 C10 C13 -171.8(2)
O2 C8 C11 N2 -169.09(19)
C9 C8 C11 N2 -52.1(3)
O2 C8 C11 C12 -44.7(3)
C9 C8 C11 C12 72.3(3)
N3 C15 C16 C17 0.3(4)
C15 C16 C17 C18 -0.3(4)
C16 C17 C18 C14 0.1(4)
N3 C14 C18 C17 0.0(4)
N2 C14 C18 C17 -177.2(2)
C13 C10 N1 N2 177.72(19)
C9 C10 N1 N2 54.2(3)
N3 C14 N2 N1 177.4(2)
C18 C14 N2 N1 -5.2(3)
N3 C14 N2 C11 31.3(3)
C18 C14 N2 C11 -151.3(2)
C10 N1 N2 C14 150.5(2)
C10 N1 N2 C11 -62.0(3)
C12 C11 N2 C14 78.8(3)
C8 C11 N2 C14 -155.3(2)
C12 C11 N2 N1 -67.0(3)
C8 C11 N2 N1 59.0(3)
N2 C14 N3 C15 177.4(2)
C18 C14 N3 C15 0.0(4)
C16 C15 N3 C14 -0.2(4)
O1 C7 O2 C8 1.3(4)
C4 C7 O2 C8 -177.7(2)
C9 C8 O2 C7 146.7(2)
C11 C8 O2 C7 -91.1(3)
